data_1536508
loop_
_publ_author_name
'Pavlyuk, V.V.'
'Kevorkov, D.G.'
'Bodak, O.I.'
'Pecharskii, V.K.'

_publ_section_title
;
 Crystal structure of Li Cu3 Si2
;
_journal_name_full Kristallografiya
_journal_page_first 178
_journal_page_last 179
_journal_volume 40
_journal_year 1995
_chemical_formula_sum 'Cu3 Li Si2'
_chemical_name_systematic 'Li Cu3 Si2'
_space_group_IT_number 191
_symmetry_space_group_name_Hall '-P 6 2'
_symmetry_space_group_name_H-M 'P 6/m m m'
_cell_angle_alpha 90
_cell_angle_beta 90
_cell_angle_gamma 120
_cell_formula_units_Z 27
_cell_length_a 17.083
_cell_length_b 17.083
_cell_length_c 7.853
_cell_volume 1984.698
_citation_journal_id_ASTM KRISAJ
_cod_data_source_file Pavlyuk_KRISAJ_1995_1473.cif
_cod_data_source_block Cu3Li1Si2
_cod_original_formula_sum 'Cu3 Li1 Si2'
_cod_database_code 1536508

loop_
_symmetry_equiv_pos_as_xyz
x,y,z
x-y,x,z
-y,x-y,z
-x,-y,z
-x+y,-x,z
y,-x+y,z
-y,-x,-z
x-y,-y,-z
x,x-y,-z
y,x,-z
-x+y,y,-z
-x,-x+y,-z
-x,-y,-z
-x+y,-x,-z
y,-x+y,-z
x,y,-z
x-y,x,-z
-y,x-y,-z
y,x,z
-x+y,y,z
-x,-x+y,z
-y,-x,z
x-y,-y,z
x,x-y,z

loop_
_atom_site_label
_atom_site_type_symbol
_atom_site_fract_x
_atom_site_fract_y
_atom_site_fract_z
_atom_site_occupancy
_atom_site_U_iso_or_equiv
Li5 Li 0.2724 0 0.192 1 0.0
Cu2 Cu 0.42064 0 0 1 0.0
Li1 Li 0 0 0.5 1 0.0
Si8 Si 0.4178 0.2853 0 1 0.0
Si5 Si 0.3821 0 0.5 1 0.0
Cu8 Cu 0.60429 0.20858 0.3252 0.458 0.0
Si2 Si 0.44442 0.10192 0.27456 0.086 0.0
Cu1 Cu 0.3333 0.6667 0.4369 0.5 0.0
Cu5 Cu 0.2649 0.5298 0.1627 1 0.0
Li2 Li 0 0 0.175 1 0.0
Cu6 Cu 0.31568 0.08596 0.5 1 0.0
Si3 Si 0.3333 0.6667 0.0359 0.52 0.0
Li4 Li 0.2421 0.4842 0.5 1 0.0
Cu9 Cu 0.44442 0.10192 0.27456 0.914 0.0
Si7 Si 0.1603 0 0.5 1 0.0
Si9 Si 0.17936 0.35872 0.2623 1 0.0
Li3 Li 0.5757 0.1514 0 1 0.0
Cu7 Cu 0.09377 0.18754 0.2652 0.836 0.0
Si1 Si 0.09377 0.18754 0.2652 0.164 0.0
Cu3 Cu 0.14215 0.2843 0 1 0.0
Si6 Si 0.5 0 0.2346 1 0.0
Cu4 Cu 0.54255 0.0851 0.5 1 0.0
Si4 Si 0.1466 0 0 1 0.0
